data_8106430
loop_
_publ_author_name
'Wang, Kun-Yan'
'Yang, Xiao-Li'

_publ_section_title
;
 Crystal structure of 8-isopropyl-8-aza-bicyclo[3.2.1]octan-3-yl
 3-hydroxy-2-phenylpropanoate, C19H27NO3
;
_journal_issue 1
_journal_name_full 'Zeitschrift f\"ur Kristallographie - New Crystal Structures'
_journal_page_first 53
_journal_page_last 54
_journal_paper_doi 10.1515/ncrs-2016-0144
_journal_volume 232
_journal_year 2017
_chemical_formula_moiety 'C19 H27 N O3'
_chemical_formula_sum 'C19 H27 N O3'
_chemical_formula_weight 317.42
_space_group_IT_number 14
_space_group_name_Hall '-P 2ybc'
_space_group_name_H-M_alt 'P 1 21/c 1'
_symmetry_cell_setting monoclinic
_symmetry_space_group_name_Hall '-P 2ybc'
_symmetry_space_group_name_H-M 'P 1 21/c 1'
_atom_sites_solution_hydrogens geom
_atom_sites_solution_primary direct
_atom_sites_solution_secondary difmap
_cell_angle_alpha 90.00
_cell_angle_beta 94.716(2)
_cell_angle_gamma 90.00
_cell_formula_units_Z 4
_cell_length_a 6.6207(3)
_cell_length_b 9.4712(5)
_cell_length_c 28.0365(14)
_cell_measurement_reflns_used 7140
_cell_measurement_temperature 296(2)
_cell_measurement_theta_max 25.38
_cell_measurement_theta_min 3.07
_cell_volume 1752.10(15)
_computing_cell_refinement 'CAD-4 Software [3]'
_computing_data_collection 'CAD-4 Software (Enraf-Nonius, 1989) [3]'
_computing_data_reduction 'XCAD4 (Harms & Wocadlo, 1995) [4]'
_computing_molecular_graphics 'SHELXTL [5]'
_computing_publication_material 'PLATON (Spek, 2003) [6]'
_computing_structure_refinement 'SHELXTL [5]'
_computing_structure_solution 'SHELXTL (Bruker, 2000)[5]'
_diffrn_ambient_temperature 296(2)
_diffrn_measured_fraction_theta_full 0.984
_diffrn_measured_fraction_theta_max 0.984
_diffrn_measurement_device_type 'Nonius CAD4'
_diffrn_measurement_method \w/2\q
_diffrn_radiation_monochromator graphite
_diffrn_radiation_source 'fine-focus sealed tube'
_diffrn_radiation_type MoK\a
_diffrn_radiation_wavelength 0.71073
_diffrn_reflns_av_R_equivalents 0.0782
_diffrn_reflns_av_sigmaI/netI 0.0770
_diffrn_reflns_limit_h_max 7
_diffrn_reflns_limit_h_min -7
_diffrn_reflns_limit_k_max 11
_diffrn_reflns_limit_k_min -9
_diffrn_reflns_limit_l_max 30
_diffrn_reflns_limit_l_min -33
_diffrn_reflns_number 9728
_diffrn_reflns_theta_full 25.46
_diffrn_reflns_theta_max 25.46
_diffrn_reflns_theta_min 3.09
_diffrn_standards_decay_% 1
_diffrn_standards_interval_count 200
_diffrn_standards_interval_time 2h
_diffrn_standards_number 3
_exptl_absorpt_coefficient_mu 0.080
_exptl_absorpt_correction_T_max 0.7452
_exptl_absorpt_correction_T_min 0.5878
_exptl_absorpt_correction_type psi-scan
_exptl_absorpt_process_details '(North et al., 1968)'
_exptl_crystal_colour colorless
_exptl_crystal_density_diffrn 1.203
_exptl_crystal_density_method 'not measured'
_exptl_crystal_description block
_exptl_crystal_F_000 688
_exptl_crystal_size_max 0.25
_exptl_crystal_size_mid 0.20
_exptl_crystal_size_min 0.13
_refine_diff_density_max 0.156
_refine_diff_density_min -0.147
_refine_diff_density_rms 0.035
_refine_ls_extinction_method none
_refine_ls_goodness_of_fit_ref 1.024
_refine_ls_hydrogen_treatment mixed
_refine_ls_matrix_type full
_refine_ls_number_parameters 213
_refine_ls_number_reflns 3177
_refine_ls_number_restraints 1
_refine_ls_restrained_S_all 1.024
_refine_ls_R_factor_all 0.1235
_refine_ls_R_factor_gt 0.0519
_refine_ls_shift/su_max 0.000
_refine_ls_shift/su_mean 0.000
_refine_ls_structure_factor_coef Fsqd
_refine_ls_weighting_details 'calc w=1/[\s^2^(Fo^2^)+(0.0396P)^2^+0.2265P] where P=(Fo^2^+2Fc^2^)/3'
_refine_ls_weighting_scheme calc
_refine_ls_wR_factor_gt 0.0945
_refine_ls_wR_factor_ref 0.1153
_reflns_number_gt 1715
_reflns_number_total 3177
_reflns_threshold_expression >2sigma(I)
_cod_data_source_file suppl_ncrs-2016-0144_suppl.cif
_cod_data_source_block 1
_cod_depositor_comments
;
The following automatic conversions were performed:

data item '_symmetry_cell_setting' value 'Monoclinic' was changed to
'monoclinic' in accordance with the built-in table derived from the
CIF Core dictionary named 'cif_core.dic' version 2.4.5 last updated
on 2014-11-21.

Automatic conversion script
Id: cif_fix_values 8738 2021-04-28 16:35:53Z antanas 
;
_cod_original_sg_symbol_H-M 'P 21/c'
_cod_database_code 8106430

loop_
_symmetry_equiv_pos_site_id
_symmetry_equiv_pos_as_xyz
1 x,y,z
2 -x,1/2+y,1/2-z
3 -x,-y,-z
4 x,1/2-y,1/2+z

loop_
_atom_site_label
_atom_site_type_symbol
_atom_site_fract_x
_atom_site_fract_y
_atom_site_fract_z
_atom_site_U_iso_or_equiv
_atom_site_adp_type
_atom_site_occupancy
_atom_site_symmetry_multiplicity
_atom_site_calc_flag
_atom_site_refinement_flags
_atom_site_disorder_assembly
_atom_site_disorder_group
C1 C 0.0592(4) 0.4646(2) 0.18951(7) 0.0392(6) Uani 1 1 d . . .
H1 H -0.0601 0.4098 0.1776 0.047 Uiso 1 1 calc R . .
C2 C 0.2416(3) 0.3660(2) 0.20002(8) 0.0463(6) Uani 1 1 d . . .
H2A H 0.2548 0.3380 0.2334 0.056 Uiso 1 1 calc R . .
H2B H 0.2286 0.2819 0.1802 0.056 Uiso 1 1 calc R . .
C3 C 0.4235(4) 0.4552(3) 0.18769(9) 0.0529(7) Uani 1 1 d . . .
H3A H 0.4922 0.4119 0.1622 0.064 Uiso 1 1 calc R . .
H3B H 0.5194 0.4671 0.2155 0.064 Uiso 1 1 calc R . .
C4 C 0.3290(4) 0.5972(3) 0.17159(8) 0.0456(7) Uani 1 1 d . . .
H4 H 0.4060 0.6401 0.1469 0.055 Uiso 1 1 calc R . .
C5 C 0.3108(4) 0.7001(2) 0.21269(8) 0.0481(7) Uani 1 1 d . . .
H5A H 0.4458 0.7222 0.2268 0.058 Uiso 1 1 calc R . .
H5B H 0.2508 0.7870 0.1999 0.058 Uiso 1 1 calc R . .
C6 C 0.1854(4) 0.6464(2) 0.25167(8) 0.0413(6) Uani 1 1 d . . .
H6 H 0.1305 0.7274 0.2681 0.050 Uiso 1 1 calc R . .
C7 C 0.0109(3) 0.5524(2) 0.23254(8) 0.0422(6) Uani 1 1 d . . .
H7A H -0.0246 0.4895 0.2578 0.051 Uiso 1 1 calc R . .
H7B H -0.1062 0.6111 0.2236 0.051 Uiso 1 1 calc R . .
C8 C 0.1112(4) 0.4944(3) 0.10365(8) 0.0527(7) Uani 1 1 d . . .
H8 H 0.1832 0.4040 0.1066 0.063 Uiso 1 1 calc R . .
C9 C -0.1072(5) 0.4674(3) 0.08554(9) 0.0788(10) Uani 1 1 d . . .
H9A H -0.1699 0.4079 0.1078 0.118 Uiso 1 1 calc R . .
H9B H -0.1115 0.4217 0.0549 0.118 Uiso 1 1 calc R . .
H9C H -0.1786 0.5556 0.0824 0.118 Uiso 1 1 calc R . .
C10 C 0.2097(5) 0.5866(4) 0.06798(9) 0.0975(12) Uani 1 1 d . . .
H10A H 0.1578 0.6810 0.0695 0.146 Uiso 1 1 calc R . .
H10B H 0.1798 0.5496 0.0363 0.146 Uiso 1 1 calc R . .
H10C H 0.3537 0.5876 0.0756 0.146 Uiso 1 1 calc R . .
C11 C 0.2689(4) 0.5636(2) 0.33086(8) 0.0412(6) Uani 1 1 d . . .
C12 C 0.4050(4) 0.4675(2) 0.36236(7) 0.0392(6) Uani 1 1 d . . .
H12 H 0.5026 0.4232 0.3426 0.047 Uiso 1 1 calc R . .
C13 C 0.2731(4) 0.3524(3) 0.38140(8) 0.0500(7) Uani 1 1 d . . .
H13A H 0.3552 0.2876 0.4016 0.060 Uiso 1 1 calc R . .
H13B H 0.1713 0.3935 0.4002 0.060 Uiso 1 1 calc R . .
C14 C 0.5213(4) 0.5459(2) 0.40283(7) 0.0398(6) Uani 1 1 d . . .
C15 C 0.4295(4) 0.6279(3) 0.43463(10) 0.0769(10) Uani 1 1 d . . .
H15 H 0.2897 0.6401 0.4307 0.092 Uiso 1 1 calc R . .
C16 C 0.5392(6) 0.6935(4) 0.47266(11) 0.0901(11) Uani 1 1 d . . .
H16 H 0.4727 0.7477 0.4942 0.108 Uiso 1 1 calc R . .
C17 C 0.7408(6) 0.6789(4) 0.47843(11) 0.0812(10) Uani 1 1 d . . .
H17 H 0.8150 0.7234 0.5037 0.097 Uiso 1 1 calc R . .
C18 C 0.8343(5) 0.5999(5) 0.44756(12) 0.1053(14) Uani 1 1 d . . .
H18 H 0.9742 0.5888 0.4517 0.126 Uiso 1 1 calc R . .
C19 C 0.7260(4) 0.5341(3) 0.40942(10) 0.0731(9) Uani 1 1 d . . .
H19 H 0.7946 0.4811 0.3880 0.088 Uiso 1 1 calc R . .
N1 N 0.1191(3) 0.56307(18) 0.15160(6) 0.0387(5) Uani 1 1 d . . .
O1 O 0.3217(2) 0.56699(15) 0.28602(5) 0.0418(4) Uani 1 1 d . . .
O2 O 0.1282(3) 0.6272(2) 0.34474(6) 0.0664(6) Uani 1 1 d . . .
O3 O 0.1799(4) 0.2808(2) 0.34130(7) 0.0783(7) Uani 1 1 d D . .
H3 H 0.090(4) 0.224(3) 0.3508(11) 0.094 Uiso 1 1 d D . .

loop_
_atom_site_aniso_label
_atom_site_aniso_U_11
_atom_site_aniso_U_22
_atom_site_aniso_U_33
_atom_site_aniso_U_23
_atom_site_aniso_U_13
_atom_site_aniso_U_12
C1 0.0446(15) 0.0363(13) 0.0358(13) 0.0057(11) -0.0020(11) -0.0090(11)
C2 0.0525(17) 0.0383(14) 0.0469(15) 0.0044(12) -0.0028(12) -0.0002(12)
C3 0.0472(17) 0.0635(18) 0.0479(15) -0.0015(14) 0.0031(12) 0.0034(14)
C4 0.0451(16) 0.0574(16) 0.0346(13) 0.0027(12) 0.0052(12) -0.0166(13)
C5 0.0612(18) 0.0448(15) 0.0368(14) 0.0020(12) -0.0040(12) -0.0136(13)
C6 0.0533(16) 0.0372(13) 0.0321(13) 0.0037(11) -0.0035(11) 0.0034(12)
C7 0.0427(15) 0.0486(15) 0.0351(13) 0.0101(12) 0.0021(11) 0.0021(12)
C8 0.071(2) 0.0529(16) 0.0328(13) -0.0030(12) -0.0025(13) -0.0009(14)
C9 0.094(3) 0.094(2) 0.0451(16) -0.0120(17) -0.0165(16) -0.028(2)
C10 0.128(3) 0.133(3) 0.0327(15) -0.0008(18) 0.0120(18) -0.049(2)
C11 0.0485(16) 0.0434(15) 0.0314(13) -0.0038(12) 0.0020(12) 0.0045(13)
C12 0.0433(15) 0.0429(14) 0.0306(12) -0.0063(11) -0.0016(11) 0.0129(12)
C13 0.0656(18) 0.0472(15) 0.0350(13) -0.0033(12) -0.0085(12) -0.0002(14)
C14 0.0454(16) 0.0424(14) 0.0310(12) -0.0003(11) -0.0001(11) 0.0027(12)
C15 0.058(2) 0.107(2) 0.0637(19) -0.0421(19) -0.0078(16) 0.0136(18)
C16 0.103(3) 0.105(3) 0.061(2) -0.044(2) -0.002(2) 0.004(2)
C17 0.092(3) 0.095(3) 0.054(2) -0.0092(18) -0.0124(19) -0.034(2)
C18 0.057(2) 0.173(4) 0.084(3) -0.041(3) -0.005(2) -0.024(2)
C19 0.049(2) 0.108(2) 0.0626(19) -0.0278(18) 0.0035(15) 0.0023(17)
N1 0.0488(13) 0.0388(11) 0.0277(10) 0.0038(9) -0.0013(9) -0.0069(9)
O1 0.0474(10) 0.0489(10) 0.0284(8) -0.0004(8) 0.0001(7) 0.0053(8)
O2 0.0683(14) 0.0903(14) 0.0415(10) 0.0091(10) 0.0100(9) 0.0403(12)
O3 0.1071(19) 0.0822(16) 0.0436(11) -0.0094(11) -0.0064(11) -0.0419(12)

loop_
_atom_type_symbol
_atom_type_description
_atom_type_scat_dispersion_real
_atom_type_scat_dispersion_imag
_atom_type_scat_source
C C 0.0033 0.0016 'International Tables Vol C Tables 4.2.6.8 and 6.1.1.4'
H H 0.0000 0.0000 'International Tables Vol C Tables 4.2.6.8 and 6.1.1.4'
N N 0.0061 0.0033 'International Tables Vol C Tables 4.2.6.8 and 6.1.1.4'
O O 0.0106 0.0060 'International Tables Vol C Tables 4.2.6.8 and 6.1.1.4'

loop_
_geom_angle_atom_site_label_1
_geom_angle_atom_site_label_2
_geom_angle_atom_site_label_3
_geom_angle
_geom_angle_site_symmetry_1
_geom_angle_site_symmetry_3
N1 C1 C7 107.98(17) . .
N1 C1 C2 105.43(18) . .
C7 C1 C2 113.19(18) . .
N1 C1 H1 110.0 . .
C7 C1 H1 110.0 . .
C2 C1 H1 110.0 . .
C3 C2 C1 103.95(19) . .
C3 C2 H2A 111.0 . .
C1 C2 H2A 111.0 . .
C3 C2 H2B 111.0 . .
C1 C2 H2B 111.0 . .
H2A C2 H2B 109.0 . .
C2 C3 C4 103.9(2) . .
C2 C3 H3A 111.0 . .
C4 C3 H3A 111.0 . .
C2 C3 H3B 111.0 . .
C4 C3 H3B 111.0 . .
H3A C3 H3B 109.0 . .
N1 C4 C5 107.11(19) . .
N1 C4 C3 105.38(18) . .
C5 C4 C3 113.20(19) . .
N1 C4 H4 110.3 . .
C5 C4 H4 110.3 . .
C3 C4 H4 110.3 . .
C6 C5 C4 114.46(19) . .
C6 C5 H5A 108.6 . .
C4 C5 H5A 108.6 . .
C6 C5 H5B 108.6 . .
C4 C5 H5B 108.6 . .
H5A C5 H5B 107.6 . .
O1 C6 C5 107.53(19) . .
O1 C6 C7 109.83(17) . .
C5 C6 C7 112.81(18) . .
O1 C6 H6 108.9 . .
C5 C6 H6 108.9 . .
C7 C6 H6 108.9 . .
C1 C7 C6 113.35(19) . .
C1 C7 H7A 108.9 . .
C6 C7 H7A 108.9 . .
C1 C7 H7B 108.9 . .
C6 C7 H7B 108.9 . .
H7A C7 H7B 107.7 . .
N1 C8 C9 109.7(2) . .
N1 C8 C10 111.0(2) . .
C9 C8 C10 109.1(2) . .
N1 C8 H8 109.0 . .
C9 C8 H8 109.0 . .
C10 C8 H8 109.0 . .
C8 C9 H9A 109.5 . .
C8 C9 H9B 109.5 . .
H9A C9 H9B 109.5 . .
C8 C9 H9C 109.5 . .
H9A C9 H9C 109.5 . .
H9B C9 H9C 109.5 . .
C8 C10 H10A 109.5 . .
C8 C10 H10B 109.5 . .
H10A C10 H10B 109.5 . .
C8 C10 H10C 109.5 . .
H10A C10 H10C 109.5 . .
H10B C10 H10C 109.5 . .
O2 C11 O1 124.4(2) . .
O2 C11 C12 123.6(2) . .
O1 C11 C12 112.0(2) . .
C14 C12 C11 112.60(18) . .
C14 C12 C13 111.11(18) . .
C11 C12 C13 107.73(19) . .
C14 C12 H12 108.4 . .
C11 C12 H12 108.4 . .
C13 C12 H12 108.4 . .
O3 C13 C12 106.91(19) . .
O3 C13 H13A 110.3 . .
C12 C13 H13A 110.3 . .
O3 C13 H13B 110.3 . .
C12 C13 H13B 110.3 . .
H13A C13 H13B 108.6 . .
C19 C14 C15 116.9(2) . .
C19 C14 C12 120.2(2) . .
C15 C14 C12 122.9(2) . .
C14 C15 C16 121.6(3) . .
C14 C15 H15 119.2 . .
C16 C15 H15 119.2 . .
C17 C16 C15 120.1(3) . .
C17 C16 H16 120.0 . .
C15 C16 H16 120.0 . .
C18 C17 C16 119.4(3) . .
C18 C17 H17 120.3 . .
C16 C17 H17 120.3 . .
C17 C18 C19 120.9(3) . .
C17 C18 H18 119.5 . .
C19 C18 H18 119.5 . .
C14 C19 C18 121.1(3) . .
C14 C19 H19 119.5 . .
C18 C19 H19 119.5 . .
C4 N1 C8 113.36(19) . .
C4 N1 C1 99.32(16) . .
C8 N1 C1 112.20(17) . .
C11 O1 C6 115.80(17) . .
C13 O3 H3 109(2) . .

loop_
_geom_bond_atom_site_label_1
_geom_bond_atom_site_label_2
_geom_bond_distance
_geom_bond_site_symmetry_2
C1 N1 1.492(3) .
C1 C7 1.521(3) .
C1 C2 1.536(3) .
C1 H1 0.9800 .
C2 C3 1.534(3) .
C2 H2A 0.9700 .
C2 H2B 0.9700 .
C3 C4 1.536(3) .
C3 H3A 0.9700 .
C3 H3B 0.9700 .
C4 N1 1.490(3) .
C4 C5 1.521(3) .
C4 H4 0.9800 .
C5 C6 1.514(3) .
C5 H5A 0.9700 .
C5 H5B 0.9700 .
C6 O1 1.471(2) .
C6 C7 1.521(3) .
C6 H6 0.9800 .
C7 H7A 0.9700 .
C7 H7B 0.9700 .
C8 N1 1.491(3) .
C8 C9 1.514(3) .
C8 C10 1.515(4) .
C8 H8 0.9800 .
C9 H9A 0.9600 .
C9 H9B 0.9600 .
C9 H9C 0.9600 .
C10 H10A 0.9600 .
C10 H10B 0.9600 .
C10 H10C 0.9600 .
C11 O2 1.201(3) .
C11 O1 1.333(3) .
C11 C12 1.513(3) .
C12 C14 1.513(3) .
C12 C13 1.520(3) .
C12 H12 0.9800 .
C13 O3 1.411(3) .
C13 H13A 0.9700 .
C13 H13B 0.9700 .
C14 C19 1.357(3) .
C14 C15 1.363(3) .
C15 C16 1.387(4) .
C15 H15 0.9300 .
C16 C17 1.338(4) .
C16 H16 0.9300 .
C17 C18 1.334(4) .
C17 H17 0.9300 .
C18 C19 1.385(4) .
C18 H18 0.9300 .
C19 H19 0.9300 .
O3 H3 0.861(17) .

loop_
_geom_hbond_atom_site_label_D
_geom_hbond_atom_site_label_H
_geom_hbond_atom_site_label_A
_geom_hbond_distance_DH
_geom_hbond_distance_HA
_geom_hbond_distance_DA
_geom_hbond_angle_DHA
_geom_hbond_site_symmetry_A
_geom_hbond_publ_flag
O3 H3 N1 0.86(3) 2.06(3) 2.877(3) 159(3) 2_545 yes
C7 H7B O3 0.9700 2.4500 3.183(3) 132.00 2_555 yes
C15 H15 O2 0.9300 2.5600 3.083(3) 116.00 . yes
